data_9016323
loop_
_publ_author_name
'Kampf, A. R.'
'Mills, S. J.'
'Housley, R. M.'
'Marty, J.'

_publ_section_title
;
 Lead-tellurium oxysalts from Otto Mountain near Baker, California: IX.
 Agaite, Pb3Cu2+Te6+O5(OH)2(CO3), a new mineral with CuO5-TeO6 polyhedral sheets
;
_journal_name_full 'American Mineralogist'
_journal_page_first 512
_journal_page_last 517
_journal_paper_doi 10.2138/am.2013.4219
_journal_volume 98
_journal_year 2013
_chemical_compound_source 'Otto Mountain near Baker, California, USA'
_chemical_formula_sum 'C H2 Cu O10 Pb3 Te'
_chemical_name_mineral Agaite
_space_group_IT_number 29
_symmetry_space_group_name_Hall 'P 2c -2ac'
_symmetry_space_group_name_H-M 'P c a 21'
_cell_angle_alpha 90
_cell_angle_beta 90
_cell_angle_gamma 90
_cell_formula_units_Z 4
_cell_length_a 10.6522
_cell_length_b 9.1630
_cell_length_c 9.6011
_cell_volume 937.126
_database_code_amcsd 0019782
_exptl_crystal_density_diffrn 6.994
_cod_original_formula_sum 'Pb3 Cu Te C O10 H2'
_cod_database_code 9016323

loop_
_space_group_symop_operation_xyz
x,y,z
1/2+x,-y,z
1/2-x,y,1/2+z
-x,-y,1/2+z

loop_
_atom_site_aniso_label
_atom_site_aniso_U_11
_atom_site_aniso_U_22
_atom_site_aniso_U_33
_atom_site_aniso_U_12
_atom_site_aniso_U_13
_atom_site_aniso_U_23
Pb1 0.01700 0.01740 0.01290 0.00409 -0.00110 0.00080
Pb2 0.01480 0.02100 0.01880 -0.00200 0.00040 0.00140
Pb3 0.02010 0.01740 0.02920 -0.00060 0.00050 -0.00030
Cu 0.01050 0.01870 0.00930 0.00200 -0.00040 -0.00100
Te 0.00890 0.01500 0.00710 0.00090 -0.00030 -0.00010
C 0.01300 0.01500 0.03600 0.00200 -0.00200 -0.00800
O1 0.02000 0.03900 0.02200 0.00400 0.01100 -0.00100
O2 0.02200 0.03000 0.03200 -0.00900 -0.00800 0.01000
O3 0.02300 0.04600 0.02900 0.01800 0.00500 0.00600
O4 0.01100 0.01500 0.01600 -0.00400 -0.00400 -0.00500
O5 0.02000 0.03000 0.00900 -0.01300 0.00200 0.00500
O6 0.00800 0.02800 0.00800 0.00000 0.00600 -0.00200
O7 0.01500 0.01100 0.01100 0.00300 0.00000 0.00100
O8 0.01300 0.02300 0.01100 -0.00100 0.00000 0.00000
O-H9 0.01300 0.02900 0.01800 -0.00500 0.01400 0.00300
O-H10 0.00700 0.02800 0.02500 -0.00500 -0.00100 -0.00500

loop_
_atom_site_label
_atom_site_fract_x
_atom_site_fract_y
_atom_site_fract_z
_atom_site_U_iso_or_equiv
_atom_site_type_symbol
_atom_site_attached_hydrogens
Pb1 0.38350 0.73371 0.57261 0.01575 Pb 0
Pb2 0.80327 0.71021 0.56008 0.01820 Pb 0
Pb3 0.61180 0.03814 0.42405 0.02222 Pb 0
Cu 0.60759 0.43910 0.40337 0.01280 Cu 0
Te 0.37010 0.52602 0.26536 0.01030 Te 0
C 0.35970 0.01820 0.28500 0.02200 C 0
O1 0.36050 0.02680 0.41470 0.02700 O 0
O2 0.25450 0.02120 0.21570 0.02800 O 0
O3 0.46550 0.00420 0.21400 0.03300 O 0
O4 0.25380 0.66770 0.32930 0.01400 O 0
O5 0.25790 0.37160 0.30930 0.01900 O 0
O6 0.69330 0.48030 0.57820 0.01500 O 0
O7 0.51360 0.40120 0.23380 0.01210 O 0
O8 0.44610 0.52750 0.44920 0.01600 O 0
O-H9 0.48100 0.69110 0.20880 0.02000 O 1
O-H10 0.59380 0.80100 0.47120 0.02000 O 1

loop_
_cod_changelog_entry_id
_cod_changelog_entry_author
_cod_changelog_entry_date
_cod_changelog_entry_text
1
;cod-tools version 3.8.0
Id: cif_guess_AMCSD_atom_types 9574 2023-05-10 09:00:05Z saulius
;
2023-05-10T18:56:56+03:00
;Derived atom types and hydrogen counts
from atom names that follow the AMCSD naming convention
(Wat == water, O-H == hydroxyl).
;

loop_
_cod_related_entry_id
_cod_related_entry_database
_cod_related_entry_code
1 AMCSD 0019782
